data_2217890
loop_
_publ_author_name
'Tian, Yong-Qiang'
'Shen, Tong'
'Liu, Wu-Xia'

_publ_section_title
;
 (4-Chlorobenzoato)bis(5-methyl-2-pyridylamine)silver(I)
;
_journal_coeditor_code CI2572
_journal_issue 4
_journal_name_full 'Acta Crystallographica Section E'
_journal_page_first m591
_journal_paper_doi 10.1107/S1600536808008064
_journal_volume 64
_journal_year 2008
_chemical_formula_iupac '[Ag (C7 H4 Cl O2) (C6 H8 N2)2]'
_chemical_formula_moiety 'C19 H20 Ag Cl N4 O2'
_chemical_formula_sum 'C19 H20 Ag Cl N4 O2'
_chemical_formula_weight 479.71
_chemical_name_systematic
;
(4-Chlorobenzoato)bis(5-methyl-2-pyridylamine)silver(I)
;
_space_group_IT_number 14
_symmetry_cell_setting monoclinic
_symmetry_space_group_name_Hall '-P 2yn'
_symmetry_space_group_name_H-M 'P 1 21/n 1'
_atom_sites_solution_hydrogens geom
_atom_sites_solution_primary direct
_atom_sites_solution_secondary difmap
_audit_creation_method SHELXL-97
_cell_angle_alpha 90.00
_cell_angle_beta 98.460(2)
_cell_angle_gamma 90.00
_cell_formula_units_Z 4
_cell_length_a 15.983(3)
_cell_length_b 5.7428(9)
_cell_length_c 21.703(4)
_cell_measurement_reflns_used 3734
_cell_measurement_temperature 298(2)
_cell_measurement_theta_max 24.9
_cell_measurement_theta_min 2.5
_cell_volume 1970.4(6)
_computing_cell_refinement 'SAINT (Bruker, 1998)'
_computing_data_collection 'SMART (Bruker, 1998)'
_computing_data_reduction 'SAINT (Bruker, 1998)'
_computing_molecular_graphics 'SHELXTL (Version 5.1; Sheldrick, 2008)'
_computing_publication_material 'SHELXTL (Version 5.1; Sheldrick, 2008)'
_computing_structure_refinement 'SHELXL97 (Sheldrick, 2008)'
_computing_structure_solution 'SHELXS97 (Sheldrick, 2008)'
_diffrn_ambient_temperature 298(2)
_diffrn_measured_fraction_theta_full 0.995
_diffrn_measured_fraction_theta_max 0.995
_diffrn_measurement_device_type 'Bruker SMART CCD area-detector'
_diffrn_measurement_method '\w scans'
_diffrn_radiation_monochromator graphite
_diffrn_radiation_source 'fine-focus sealed tube'
_diffrn_radiation_type MoK\a
_diffrn_radiation_wavelength 0.71073
_diffrn_reflns_av_R_equivalents 0.0323
_diffrn_reflns_av_sigmaI/netI 0.0363
_diffrn_reflns_limit_h_max 20
_diffrn_reflns_limit_h_min -19
_diffrn_reflns_limit_k_max 7
_diffrn_reflns_limit_k_min -7
_diffrn_reflns_limit_l_max 27
_diffrn_reflns_limit_l_min -26
_diffrn_reflns_number 13465
_diffrn_reflns_theta_full 26.50
_diffrn_reflns_theta_max 26.50
_diffrn_reflns_theta_min 1.48
_diffrn_standards_number 0
_exptl_absorpt_coefficient_mu 1.180
_exptl_absorpt_correction_T_max 0.7039
_exptl_absorpt_correction_T_min 0.6693
_exptl_absorpt_correction_type multi-scan
_exptl_absorpt_process_details '(SADABS; Sheldrick, 1996)'
_exptl_crystal_colour colourless
_exptl_crystal_density_diffrn 1.617
_exptl_crystal_density_method 'not measured'
_exptl_crystal_description Block
_exptl_crystal_F_000 968
_exptl_crystal_size_max 0.37
_exptl_crystal_size_mid 0.35
_exptl_crystal_size_min 0.32
_refine_diff_density_max 0.531
_refine_diff_density_min -0.336
_refine_ls_extinction_method none
_refine_ls_goodness_of_fit_ref 1.029
_refine_ls_hydrogen_treatment mixed
_refine_ls_matrix_type full
_refine_ls_number_parameters 258
_refine_ls_number_reflns 4064
_refine_ls_number_restraints 6
_refine_ls_restrained_S_all 1.029
_refine_ls_R_factor_all 0.0479
_refine_ls_R_factor_gt 0.0360
_refine_ls_shift/su_max 0.001
_refine_ls_shift/su_mean <0.001
_refine_ls_structure_factor_coef Fsqd
_refine_ls_weighting_details 'calc w=1/[\s^2^(Fo^2^)+(0.0422P)^2^+0.4221P] where P=(Fo^2^+2Fc^2^)/3'
_refine_ls_weighting_scheme calc
_refine_ls_wR_factor_gt 0.0818
_refine_ls_wR_factor_ref 0.0870
_reflns_number_gt 3277
_reflns_number_total 4064
_reflns_threshold_expression I>2\s(I)
_cod_data_source_file ci2572.cif
_cod_data_source_block I
_cod_depositor_comments
;
The following automatic conversions were performed:
'_symmetry_cell_setting' value 'Monoclinic' changed to 'monoclinic'
according to '/home/saulius/struct/CIF-dictionaries/cif_core.dic'
dictionary named 'cif_core.dic' version 2.4.1 from 2010-06-29.

Automatic conversion script
Id: cif_fix_enum 1527 2010-12-29 10:47:43Z saulius 

The following automatic conversions were performed:

'_symmetry_cell_setting' value 'Monoclinic' changed to 'monoclinic'
according to /home/saulius/struct/CIF-dictionaries/cif_core.dic
dictionary named 'cif_core.dic' version 2.4.1 from 2010-06-29.

Automatic conversion script
Id: cif_fix_values 1715 2011-07-08 13:25:40Z adriana 
;
_cod_original_sg_symbol_H-M 'P 21/n'
_cod_database_code 2217890
_cod_database_fobs_code 2217890

loop_
_symmetry_equiv_pos_as_xyz
'x, y, z'
'-x+1/2, y+1/2, -z+1/2'
'-x, -y, -z'
'x-1/2, -y-1/2, z-1/2'

loop_
_atom_site_type_symbol
_atom_site_label
_atom_site_fract_x
_atom_site_fract_y
_atom_site_fract_z
_atom_site_U_iso_or_equiv
_atom_site_adp_type
_atom_site_calc_flag
_atom_site_refinement_flags
_atom_site_occupancy
Ag Ag1 0.291478(15) 0.09298(4) 0.077611(11) 0.05012(11) Uani d . 1
Cl Cl1 0.69700(7) 0.65902(19) 0.36548(5) 0.0793(3) Uani d . 1
O O1 0.35007(14) 0.2179(4) 0.19330(10) 0.0573(6) Uani d . 1
O O2 0.45197(17) 0.0110(5) 0.16007(13) 0.0760(8) Uani d . 1
N N1 0.34955(14) 0.3452(4) 0.02193(11) 0.0388(5) Uani d . 1
N N2 0.39194(19) 0.5847(5) 0.10583(14) 0.0556(7) Uani d D 1
N N3 0.20646(14) -0.2005(4) 0.08709(11) 0.0432(6) Uani d . 1
N N4 0.2241(2) -0.1612(6) 0.19393(13) 0.0605(8) Uani d D 1
C C1 0.6161(2) 0.5050(6) 0.31981(14) 0.0507(8) Uani d . 1
C C2 0.5373(2) 0.6012(6) 0.30750(15) 0.0542(8) Uani d . 1
H H2 0.5258 0.7432 0.3251 0.065 Uiso calc R 1
C C3 0.4749(2) 0.4848(6) 0.26869(14) 0.0491(7) Uani d . 1
H H3 0.4210 0.5489 0.2602 0.059 Uiso calc R 1
C C4 0.49170(19) 0.2737(5) 0.24224(13) 0.0427(7) Uani d . 1
C C5 0.5713(2) 0.1802(6) 0.25682(16) 0.0554(8) Uani d . 1
H H5 0.5831 0.0371 0.2400 0.066 Uiso calc R 1
C C6 0.6338(2) 0.2935(7) 0.29568(17) 0.0631(9) Uani d . 1
H H6 0.6873 0.2277 0.3054 0.076 Uiso calc R 1
C C7 0.4262(2) 0.1546(6) 0.19559(14) 0.0481(8) Uani d . 1
C C8 0.38570(17) 0.5444(5) 0.04449(15) 0.0417(7) Uani d . 1
C C9 0.41727(18) 0.7050(5) 0.00414(17) 0.0501(8) Uani d . 1
H H9 0.4412 0.8445 0.0198 0.060 Uiso calc R 1
C C10 0.41269(19) 0.6557(6) -0.05702(17) 0.0525(8) Uani d . 1
H H10 0.4337 0.7613 -0.0834 0.063 Uiso calc R 1
C C11 0.37643(19) 0.4460(6) -0.08121(15) 0.0465(7) Uani d . 1
C C12 0.34602(17) 0.3021(5) -0.03981(13) 0.0414(7) Uani d . 1
H H12 0.3209 0.1636 -0.0551 0.050 Uiso calc R 1
C C13 0.3731(2) 0.3791(7) -0.14840(16) 0.0674(11) Uani d . 1
H H13A 0.3471 0.2288 -0.1553 0.101 Uiso calc R 1
H H13B 0.4295 0.3734 -0.1586 0.101 Uiso calc R 1
H H13C 0.3406 0.4923 -0.1743 0.101 Uiso calc R 1
C C14 0.19164(17) -0.2802(6) 0.14244(14) 0.0438(7) Uani d . 1
C C15 0.1459(2) -0.4866(6) 0.14600(16) 0.0535(8) Uani d . 1
H H15 0.1354 -0.5405 0.1845 0.064 Uiso calc R 1
C C16 0.1171(2) -0.6072(6) 0.09412(17) 0.0548(8) Uani d . 1
H H16 0.0872 -0.7447 0.0970 0.066 Uiso calc R 1
C C17 0.13206(19) -0.5268(6) 0.03557(15) 0.0493(8) Uani d . 1
C C18 0.17643(19) -0.3242(6) 0.03562(15) 0.0477(7) Uani d . 1
H H18 0.1868 -0.2669 -0.0026 0.057 Uiso calc R 1
C C19 0.1021(3) -0.6605(7) -0.02362(18) 0.0726(11) Uani d . 1
H H19A 0.1096 -0.5667 -0.0590 0.109 Uiso calc R 1
H H19B 0.0433 -0.6984 -0.0253 0.109 Uiso calc R 1
H H19C 0.1344 -0.8013 -0.0241 0.109 Uiso calc R 1
H H4B 0.209(2) -0.185(6) 0.2308(9) 0.080 Uiso d D 1
H H4A 0.255(2) -0.032(4) 0.1940(16) 0.080 Uiso d D 1
H H2B 0.407(2) 0.720(3) 0.1241(14) 0.080 Uiso d D 1
H H2A 0.374(2) 0.489(5) 0.1330(13) 0.080 Uiso d D 1

loop_
_atom_site_aniso_label
_atom_site_aniso_U_11
_atom_site_aniso_U_22
_atom_site_aniso_U_33
_atom_site_aniso_U_12
_atom_site_aniso_U_13
_atom_site_aniso_U_23
Ag1 0.05372(17) 0.04898(17) 0.04972(16) -0.01056(11) 0.01445(11) 0.00527(11)
Cl1 0.0798(7) 0.0821(7) 0.0669(6) -0.0191(5) -0.0192(5) -0.0079(5)
O1 0.0522(13) 0.0746(17) 0.0462(13) -0.0174(12) 0.0110(10) -0.0097(12)
O2 0.0837(18) 0.0637(16) 0.0788(18) -0.0047(14) 0.0062(14) -0.0372(15)
N1 0.0404(13) 0.0345(13) 0.0426(14) -0.0033(10) 0.0100(10) 0.0007(11)
N2 0.0648(18) 0.0463(17) 0.0552(18) -0.0051(14) 0.0075(14) -0.0123(14)
N3 0.0432(13) 0.0454(15) 0.0419(14) -0.0063(11) 0.0090(11) 0.0021(12)
N4 0.0729(19) 0.070(2) 0.0420(16) -0.0249(16) 0.0199(14) -0.0044(15)
C1 0.060(2) 0.054(2) 0.0359(16) -0.0103(17) -0.0015(14) 0.0007(15)
C2 0.066(2) 0.052(2) 0.0465(18) -0.0065(17) 0.0145(16) -0.0162(15)
C3 0.0491(18) 0.0522(19) 0.0472(18) -0.0026(15) 0.0113(14) -0.0094(15)
C4 0.0540(17) 0.0401(17) 0.0349(15) -0.0079(14) 0.0098(13) 0.0005(13)
C5 0.070(2) 0.0414(18) 0.053(2) 0.0066(17) 0.0023(16) -0.0042(16)
C6 0.062(2) 0.057(2) 0.065(2) 0.0071(18) -0.0105(17) 0.0010(19)
C7 0.063(2) 0.0435(18) 0.0385(17) -0.0144(15) 0.0093(15) -0.0058(14)
C8 0.0382(15) 0.0341(17) 0.0530(18) 0.0034(12) 0.0073(13) -0.0022(14)
C9 0.0438(17) 0.0309(17) 0.076(2) 0.0001(13) 0.0093(15) 0.0040(16)
C10 0.0420(17) 0.049(2) 0.069(2) 0.0037(14) 0.0166(15) 0.0233(17)
C11 0.0390(16) 0.054(2) 0.0481(18) 0.0057(14) 0.0115(13) 0.0076(15)
C12 0.0390(15) 0.0392(17) 0.0466(17) -0.0012(13) 0.0079(12) -0.0022(14)
C13 0.061(2) 0.097(3) 0.046(2) 0.001(2) 0.0159(17) 0.0094(19)
C14 0.0403(15) 0.0489(19) 0.0448(17) -0.0016(14) 0.0147(13) 0.0035(15)
C15 0.058(2) 0.0520(19) 0.054(2) -0.0088(16) 0.0204(15) 0.0091(17)
C16 0.0476(18) 0.047(2) 0.072(2) -0.0092(15) 0.0146(16) -0.0004(17)
C17 0.0412(16) 0.0497(19) 0.057(2) -0.0005(14) 0.0065(14) -0.0085(16)
C18 0.0474(17) 0.055(2) 0.0409(17) -0.0020(15) 0.0085(13) 0.0045(15)
C19 0.072(2) 0.071(3) 0.071(3) -0.008(2) -0.001(2) -0.021(2)

loop_
_atom_type_symbol
_atom_type_description
_atom_type_scat_dispersion_real
_atom_type_scat_dispersion_imag
_atom_type_scat_source
C C 0.0033 0.0016 'International Tables Vol C Tables 4.2.6.8 and 6.1.1.4'
H H 0.0000 0.0000 'International Tables Vol C Tables 4.2.6.8 and 6.1.1.4'
N N 0.0061 0.0033 'International Tables Vol C Tables 4.2.6.8 and 6.1.1.4'
O O 0.0106 0.0060 'International Tables Vol C Tables 4.2.6.8 and 6.1.1.4'
Cl Cl 0.1484 0.1585 'International Tables Vol C Tables 4.2.6.8 and 6.1.1.4'
Ag Ag -0.8971 1.1015 'International Tables Vol C Tables 4.2.6.8 and 6.1.1.4'

loop_
_geom_angle_atom_site_label_1
_geom_angle_atom_site_label_2
_geom_angle_atom_site_label_3
_geom_angle
_geom_angle_publ_flag
N1 Ag1 N3 151.99(9) y
N1 Ag1 O1 103.05(9) y
N3 Ag1 O1 104.89(9) y
C8 N1 C12 118.0(3) ?
C8 N1 Ag1 124.1(2) ?
C12 N1 Ag1 117.89(19) ?
C8 N2 H2B 125(2) ?
C8 N2 H2A 125(2) ?
H2B N2 H2A 110(2) ?
C14 N3 C18 118.3(3) ?
C14 N3 Ag1 122.7(2) ?
C18 N3 Ag1 118.44(19) ?
C14 N4 H4B 123(2) ?
C14 N4 H4A 125(2) ?
H4B N4 H4A 111(2) ?
C2 C1 C6 121.4(3) ?
C2 C1 Cl1 119.4(3) ?
C6 C1 Cl1 119.2(3) ?
C1 C2 C3 119.1(3) ?
C1 C2 H2 120.4 ?
C3 C2 H2 120.4 ?
C2 C3 C4 120.7(3) ?
C2 C3 H3 119.6 ?
C4 C3 H3 119.6 ?
C5 C4 C3 118.4(3) ?
C5 C4 C7 120.3(3) ?
C3 C4 C7 121.2(3) ?
C6 C5 C4 121.4(3) ?
C6 C5 H5 119.3 ?
C4 C5 H5 119.3 ?
C1 C6 C5 118.9(3) ?
C1 C6 H6 120.6 ?
C5 C6 H6 120.6 ?
O2 C7 O1 125.0(3) ?
O2 C7 C4 117.2(3) ?
O1 C7 C4 117.7(3) ?
N2 C8 N1 118.3(3) ?
N2 C8 C9 121.4(3) ?
N1 C8 C9 120.2(3) ?
C10 C9 C8 120.0(3) ?
C10 C9 H9 120.0 ?
C8 C9 H9 120.0 ?
C9 C10 C11 120.5(3) ?
C9 C10 H10 119.7 ?
C11 C10 H10 119.7 ?
C12 C11 C10 116.2(3) ?
C12 C11 C13 121.3(3) ?
C10 C11 C13 122.4(3) ?
N1 C12 C11 125.1(3) ?
N1 C12 H12 117.5 ?
C11 C12 H12 117.5 ?
C11 C13 H13A 109.5 ?
C11 C13 H13B 109.5 ?
H13A C13 H13B 109.5 ?
C11 C13 H13C 109.5 ?
H13A C13 H13C 109.5 ?
H13B C13 H13C 109.5 ?
N3 C14 N4 118.2(3) ?
N3 C14 C15 120.1(3) ?
N4 C14 C15 121.6(3) ?
C16 C15 C14 120.5(3) ?
C16 C15 H15 119.8 ?
C14 C15 H15 119.8 ?
C15 C16 C17 120.4(3) ?
C15 C16 H16 119.8 ?
C17 C16 H16 119.8 ?
C18 C17 C16 115.9(3) ?
C18 C17 C19 122.3(3) ?
C16 C17 C19 121.8(3) ?
N3 C18 C17 124.8(3) ?
N3 C18 H18 117.6 ?
C17 C18 H18 117.6 ?
C17 C19 H19A 109.5 ?
C17 C19 H19B 109.5 ?
H19A C19 H19B 109.5 ?
C17 C19 H19C 109.5 ?
H19A C19 H19C 109.5 ?
H19B C19 H19C 109.5 ?

loop_
_geom_bond_atom_site_label_1
_geom_bond_atom_site_label_2
_geom_bond_distance
_geom_bond_publ_flag
Ag1 N1 2.179(2) y
Ag1 N3 2.193(2) y
Ag1 O1 2.647(2) y
Cl1 C1 1.748(3) ?
O1 C7 1.263(4) ?
O2 C7 1.240(4) ?
N1 C8 1.342(4) ?
N1 C12 1.356(4) ?
N2 C8 1.340(4) ?
N2 H2B 0.888(10) ?
N2 H2A 0.88(3) ?
N3 C14 1.339(4) ?
N3 C18 1.351(4) ?
N4 C14 1.347(4) ?
N4 H4B 0.883(10) ?
N4 H4A 0.88(3) ?
C1 C2 1.366(5) ?
C1 C6 1.369(5) ?
C2 C3 1.379(4) ?
C2 H2 0.93 ?
C3 C4 1.384(4) ?
C3 H3 0.93 ?
C4 C5 1.375(4) ?
C4 C7 1.510(4) ?
C5 C6 1.373(5) ?
C5 H5 0.93 ?
C6 H6 0.93 ?
C8 C9 1.415(4) ?
C9 C10 1.348(5) ?
C9 H9 0.93 ?
C10 C11 1.404(5) ?
C10 H10 0.93 ?
C11 C12 1.362(4) ?
C11 C13 1.501(5) ?
C12 H12 0.93 ?
C13 H13A 0.96 ?
C13 H13B 0.96 ?
C13 H13C 0.96 ?
C14 C15 1.401(4) ?
C15 C16 1.344(5) ?
C15 H15 0.93 ?
C16 C17 1.405(5) ?
C16 H16 0.93 ?
C17 C18 1.363(5) ?
C17 C19 1.513(5) ?
C18 H18 0.93 ?
C19 H19A 0.96 ?
C19 H19B 0.96 ?
C19 H19C 0.96 ?

loop_
_geom_hbond_atom_site_label_D
_geom_hbond_atom_site_label_H
_geom_hbond_atom_site_label_A
_geom_hbond_site_symmetry_A
_geom_hbond_distance_DH
_geom_hbond_distance_HA
_geom_hbond_distance_DA
_geom_hbond_angle_DHA
N2 H2A O1 . 0.88(3) 2.11(3) 2.977(4) 169(4)
N2 H2B O2 1_565 0.890(10) 1.940(10) 2.822(4) 174(3)
N4 H4A O1 . 0.88(3) 2.09(3) 2.966(4) 167(4)
N4 H4B O1 2_545 0.880(10) 2.09(3) 2.955(3) 167(3)
